data_1526962
loop_
_publ_author_name
'Wu, X.S.'
'Gao, J.'

_publ_section_title
;
 Comparison of superconductivity-depression for lanthanum and potassium
 replacing barium in Y Ba2 Cu3 Oy ceramic cuprate
;
_journal_name_full 'Physica C (Amsterdam)'
_journal_page_first 285
_journal_page_last 291
_journal_volume 329
_journal_year 2000
_chemical_formula_sum 'Ba1.71 Cu3 K0.29 O7 Y'
_chemical_name_systematic 'Y (Ba1.71 K0.29) Cu3 O7'
_space_group_IT_number 47
_symmetry_space_group_name_Hall '-P 2 2'
_symmetry_space_group_name_H-M 'P m m m'
_cell_angle_alpha 90
_cell_angle_beta 90
_cell_angle_gamma 90
_cell_formula_units_Z 1
_cell_length_a 3.873
_cell_length_b 3.8193
_cell_length_c 11.65
_cell_volume 172.329
_citation_journal_id_ASTM PHYCE6
_cod_data_source_file Wu_PHYCE6_2000_406.cif
_cod_data_source_block Ba1.71Cu3K0.29O7Y1
_cod_original_cell_volume 172.3285
_cod_original_formula_sum 'Ba1.71 Cu3 K0.29 O7 Y1'
_cod_database_code 1526962

loop_
_symmetry_equiv_pos_as_xyz
x,y,z
-x,-y,z
x,-y,-z
-x,y,-z
-x,-y,-z
x,y,-z
-x,y,z
x,-y,z

loop_
_atom_site_label
_atom_site_type_symbol
_atom_site_fract_x
_atom_site_fract_y
_atom_site_fract_z
_atom_site_occupancy
_atom_site_U_iso_or_equiv
O3 O-2 0 0 0.1524 1 0.0
O1 O-2 0 0.5 0 0.5 0.0
Y1 Y+3 0.5 0.5 0.5 1 0.0
O4 O-2 0.5 0 0.3745 1 0.0
Cu2 Cu+2 0 0 0.3614 1 0.0
O5 O-2 0 0.5 0.3804 1 0.0
Ba1 Ba+2 0.5 0.5 0.1837 0.855 0.0
K1 K+1 0.5 0.5 0.1837 0.145 0.0
O2 O-2 0.5 0 0 0.5 0.0
Cu1 Cu+2 0 0 0 1 0.0
